data_7209093
loop_
_publ_author_name
'Ma, Jie'
'Chen, Lian'
'Wu, Ming-Yan'
'Zhang, Shu-Quan'
'Xiong, Ke-Cai'
'Han, Dong'
'Jiang, Fei-Long'
'Hong, Mao-Chun'

_publ_section_title
;
 Auxiliary ligand-directed and counter anion-templated effects on
 coordination networks based on semirigid 2-aminodiacetic terephthalic
 acid ligand
;
_journal_issue 5
_journal_name_full CrystEngComm
_journal_page_first 911
_journal_paper_doi 10.1039/c2ce26553b
_journal_volume 15
_journal_year 2013
_chemical_formula_moiety 'C34 H35 Cd4 N4 O22.50'
_chemical_formula_sum 'C34 H35 Cd4 N4 O22.5'
_chemical_formula_weight 1309.26
_chemical_name_systematic
;
?
;
_space_group_IT_number 13
_symmetry_cell_setting monoclinic
_symmetry_space_group_name_Hall '-P 2yc'
_symmetry_space_group_name_H-M 'P 1 2/c 1'
_atom_sites_solution_hydrogens geom
_atom_sites_solution_primary direct
_atom_sites_solution_secondary difmap
_audit_creation_method SHELXL-97
_cell_angle_alpha 90.00
_cell_angle_beta 97.836(2)
_cell_angle_gamma 90.00
_cell_formula_units_Z 4
_cell_length_a 18.0861(6)
_cell_length_b 14.2083(3)
_cell_length_c 19.2980(5)
_cell_measurement_reflns_used 11961
_cell_measurement_temperature 293(2)
_cell_measurement_theta_max 27.4797
_cell_measurement_theta_min 2.0370
_cell_volume 4912.8(2)
_computing_cell_refinement CrystalClear
_computing_data_collection 'CrystalClear (Rigaku, 2000)'
_computing_data_reduction CrystalClear
_computing_molecular_graphics 'SHELXL-97 (Sheldrick, 1997)'
_computing_publication_material 'SHELXL-97 (Sheldrick, 1997)'
_computing_structure_refinement 'SHELXL-97 (Sheldrick, 1997)'
_computing_structure_solution 'SHELXS-97 (Sheldrick, 1990)'
_diffrn_ambient_temperature 293(2)
_diffrn_measured_fraction_theta_full 0.986
_diffrn_measured_fraction_theta_max 0.986
_diffrn_measurement_device_type 'Rigaku Mercury CCD area-detector'
_diffrn_measurement_method \w
_diffrn_radiation_monochromator graphite
_diffrn_radiation_source 'fine-focus sealed tube'
_diffrn_radiation_type MoK\a
_diffrn_radiation_wavelength 0.71073
_diffrn_reflns_av_R_equivalents 0.0312
_diffrn_reflns_av_sigmaI/netI 0.0327
_diffrn_reflns_limit_h_max 21
_diffrn_reflns_limit_h_min -21
_diffrn_reflns_limit_k_max 16
_diffrn_reflns_limit_k_min -16
_diffrn_reflns_limit_l_max 22
_diffrn_reflns_limit_l_min -22
_diffrn_reflns_number 30817
_diffrn_reflns_theta_full 25.00
_diffrn_reflns_theta_max 25.00
_diffrn_reflns_theta_min 2.87
_exptl_absorpt_coefficient_mu 1.787
_exptl_absorpt_correction_T_max 1.0000
_exptl_absorpt_correction_T_min 0.7164
_exptl_absorpt_correction_type multi-scan
_exptl_absorpt_process_details '(CrystalClear; Rigaku, 2000)'
_exptl_crystal_colour Colorless
_exptl_crystal_density_diffrn 1.770
_exptl_crystal_density_method 'not measured'
_exptl_crystal_description Block
_exptl_crystal_F_000 2556
_exptl_crystal_size_max 0.3
_exptl_crystal_size_mid 0.2
_exptl_crystal_size_min 0.2
_refine_diff_density_max 1.307
_refine_diff_density_min -1.161
_refine_diff_density_rms 0.132
_refine_ls_extinction_method none
_refine_ls_goodness_of_fit_ref 1.081
_refine_ls_hydrogen_treatment constr
_refine_ls_matrix_type full
_refine_ls_number_parameters 582
_refine_ls_number_reflns 8538
_refine_ls_number_restraints 0
_refine_ls_restrained_S_all 1.081
_refine_ls_R_factor_all 0.0455
_refine_ls_R_factor_gt 0.0433
_refine_ls_shift/su_max 0.001
_refine_ls_shift/su_mean 0.000
_refine_ls_structure_factor_coef Fsqd
_refine_ls_weighting_details 'calc w=1/[\s^2^(Fo^2^)+(0.0636P)^2^+14.0267P] where P=(Fo^2^+2Fc^2^)/3'
_refine_ls_weighting_scheme calc
_refine_ls_wR_factor_gt 0.1184
_refine_ls_wR_factor_ref 0.1206
_reflns_number_gt 8106
_reflns_number_total 8538
_reflns_threshold_expression >2sigma(I)
_cod_data_source_file c2ce26553b.txt
_cod_data_source_block complex4
_cod_depositor_comments
;
The following automatic conversions were performed:

'_exptl_absorpt_correction_type' value 'Multi-scan' changed to
'multi-scan' according to
/home/saulius/struct/CIF-dictionaries/cif_core.dic dictionary named
'cif_core.dic' version 2.4.2 from 2011-04-26.

Automatic conversion script
Id: cif_fix_values 1891 2012-01-12 08:04:46Z andrius 
;
_cod_original_sg_symbol_H-M P2/c
_cod_original_formula_sum 'C34 H35 Cd4 N4 O22.50'
_cod_database_code 7209093

loop_
_symmetry_equiv_pos_as_xyz
'x, y, z'
'-x, y, -z+1/2'
'-x, -y, -z'
'x, -y, z-1/2'

loop_
_atom_site_label
_atom_site_type_symbol
_atom_site_fract_x
_atom_site_fract_y
_atom_site_fract_z
_atom_site_U_iso_or_equiv
_atom_site_adp_type
_atom_site_occupancy
_atom_site_symmetry_multiplicity
_atom_site_calc_flag
_atom_site_refinement_flags
Cd1 Cd 0.16340(2) 0.79502(3) 0.437160(19) 0.03106(11) Uani 1 1 d .
O1 O 0.2333(2) 0.8484(3) 0.54851(19) 0.0430(9) Uani 1 1 d .
N1 N 0.3234(2) 0.9709(3) 0.6520(2) 0.0276(8) Uani 1 1 d .
C1 C 0.1905(3) 0.9191(4) 0.5528(3) 0.0327(11) Uani 1 1 d .
Cd2 Cd 0.32912(2) 0.79813(3) 0.624455(19) 0.03377(12) Uani 1 1 d .
O2 O 0.1485(2) 0.9485(3) 0.50154(19) 0.0461(9) Uani 1 1 d .
N2 N 0.4376(2) 0.5740(3) 0.8929(2) 0.0306(9) Uani 1 1 d .
C2 C 0.1867(3) 0.9650(3) 0.6227(2) 0.0319(10) Uani 1 1 d .
Cd3 Cd 0.51193(2) 0.86648(3) 1.02204(2) 0.03668(12) Uani 1 1 d .
O3 O 0.0954(3) 1.1080(6) 0.8337(3) 0.100(2) Uani 1 1 d .
N3 N 0.2815(2) 0.7578(3) 0.8673(3) 0.0393(10) Uani 1 1 d .
C3 C 0.1159(3) 0.9828(4) 0.6395(3) 0.0444(13) Uani 1 1 d .
H3 H 0.0736 0.9667 0.6069 0.053 Uiso 1 1 calc R
Cd4 Cd 0.400257(19) 0.72986(2) 0.835553(18) 0.02938(11) Uani 1 1 d .
O4 O 0.2156(3) 1.1218(4) 0.8559(3) 0.0718(15) Uani 1 1 d .
N4 N -0.0531(3) 0.7809(3) 1.0188(3) 0.0470(12) Uani 1 1 d .
C4 C 0.1053(4) 1.0231(5) 0.7024(3) 0.0529(16) Uani 1 1 d .
H4A H 0.0565 1.0361 0.7128 0.063 Uiso 1 1 calc R
O5 O 0.4098(2) 0.8908(3) 0.5632(2) 0.0402(9) Uani 1 1 d .
C5 C 0.1677(4) 1.0442(4) 0.7502(3) 0.0461(14) Uani 1 1 d .
O6 O 0.4179(2) 1.0187(3) 0.50077(18) 0.0399(8) Uani 1 1 d .
C6 C 0.1582(5) 1.0945(5) 0.8185(3) 0.0575(18) Uani 1 1 d .
O7 O 0.3652(2) 0.8214(2) 0.73912(18) 0.0361(8) Uani 1 1 d .
C7 C 0.2390(3) 1.0267(4) 0.7345(3) 0.0369(12) Uani 1 1 d .
H7 H 0.2810 1.0413 0.7680 0.044 Uiso 1 1 calc R
O8 O 0.4185(2) 0.9114(3) 0.82254(19) 0.0451(9) Uani 1 1 d .
C8 C 0.2499(3) 0.9885(3) 0.6710(2) 0.0296(10) Uani 1 1 d .
O9 O 0.4235(3) 0.7526(3) 1.0634(2) 0.0595(13) Uani 1 1 d .
C9 C 0.3396(3) 1.0261(3) 0.5905(2) 0.0304(10) Uani 1 1 d .
H9A H 0.3616 1.0874 0.6065 0.036 Uiso 1 1 calc R
H9B H 0.2924 1.0386 0.5595 0.036 Uiso 1 1 calc R
O10 O 0.4402(2) 0.7585(2) 0.95331(18) 0.0338(8) Uani 1 1 d .
C10 C 0.3931(3) 0.9747(3) 0.5493(2) 0.0308(10) Uani 1 1 d .
O11 O 0.1923(3) 0.3654(4) 1.0135(3) 0.0736(15) Uani 1 1 d .
C11 C 0.3852(3) 0.9814(3) 0.7098(3) 0.0315(10) Uani 1 1 d .
H11A H 0.3787 1.0411 0.7348 0.038 Uiso 1 1 calc R
H11B H 0.4329 0.9852 0.6903 0.038 Uiso 1 1 calc R
O12 O 0.2510(3) 0.3170(3) 0.9294(3) 0.0718(15) Uani 1 1 d .
C12 C 0.3890(3) 0.9011(4) 0.7612(3) 0.0314(10) Uani 1 1 d .
O13 O 0.5277(2) 0.7077(3) 0.8424(2) 0.0384(8) Uani 1 1 d .
C13 C 0.4145(3) 0.7174(4) 1.0039(3) 0.0383(12) Uani 1 1 d .
O14 O 0.6208(2) 0.6807(3) 0.9261(2) 0.0454(10) Uani 1 1 d .
C14 C 0.3724(3) 0.6264(3) 0.9913(3) 0.0359(11) Uani 1 1 d .
O15 O 0.3457(2) 0.6104(3) 0.7678(2) 0.0423(9) Uani 1 1 d .
C15 C 0.3192(4) 0.6099(4) 1.0357(3) 0.0479(14) Uani 1 1 d .
H15 H 0.3134 0.6540 1.0716 0.057 Uiso 1 1 calc R
O16 O 0.3509(4) 0.4624(4) 0.7357(4) 0.121(3) Uani 1 1 d .
C16 C 0.2748(4) 0.5308(4) 1.0285(3) 0.0515(15) Uani 1 1 d .
H16 H 0.2384 0.5209 1.0589 0.062 Uiso 1 1 calc R
O17 O 0.2487(3) 0.6864(3) 0.6608(2) 0.0577(11) Uani 1 1 d .
C17 C 0.2834(3) 0.4664(4) 0.9775(3) 0.0393(12) Uani 1 1 d .
O18 O 0.1007(6) 0.6782(8) 0.3483(6) 0.166(4) Uani 1 1 d .
C18 C 0.2379(3) 0.3769(4) 0.9720(3) 0.0437(13) Uani 1 1 d .
O19 O 0.5921(3) 0.7501(4) 1.0649(3) 0.0770(15) Uani 1 1 d .
C19 C 0.3360(3) 0.4815(3) 0.9326(3) 0.0334(11) Uani 1 1 d .
H19 H 0.3406 0.4371 0.8966 0.040 Uiso 1 1 calc R
O20 O 0.5237(3) 0.9213(3) 1.1323(2) 0.0500(10) Uani 1 1 d .
C20 C 0.3824(3) 0.5602(3) 0.9391(3) 0.0299(10) Uani 1 1 d .
C21 C 0.5145(3) 0.5874(4) 0.9278(3) 0.0348(11) Uani 1 1 d .
H21A H 0.5423 0.5277 0.9258 0.042 Uiso 1 1 calc R
H21B H 0.5131 0.6024 0.9777 0.042 Uiso 1 1 calc R
C22 C 0.5559(3) 0.6650(3) 0.8953(3) 0.0330(11) Uani 1 1 d .
C23 C 0.4361(3) 0.5094(4) 0.8329(3) 0.0391(12) Uani 1 1 d .
H23A H 0.4325 0.4439 0.8497 0.047 Uiso 1 1 calc R
H23B H 0.4837 0.5153 0.8133 0.047 Uiso 1 1 calc R
C24 C 0.3719(4) 0.5272(4) 0.7749(3) 0.0488(14) Uani 1 1 d .
C25 C 0.2637(3) 0.8365(4) 0.8995(3) 0.0489(15) Uani 1 1 d .
H25 H 0.2986 0.8868 0.9040 0.059 Uiso 1 1 calc R
C26 C 0.1976(4) 0.8484(5) 0.9264(4) 0.0568(17) Uani 1 1 d .
H26 H 0.1863 0.9068 0.9466 0.068 Uiso 1 1 calc R
C27 C 0.1474(3) 0.7733(4) 0.9236(4) 0.0478(15) Uani 1 1 d .
C28 C 0.1663(3) 0.6917(5) 0.8914(4) 0.0553(17) Uani 1 1 d .
H28 H 0.1337 0.6390 0.8881 0.066 Uiso 1 1 calc R
C29 C 0.2327(3) 0.6871(4) 0.8639(4) 0.0493(15) Uani 1 1 d .
H29 H 0.2443 0.6305 0.8415 0.059 Uiso 1 1 calc R
C30 C 0.0680(4) 0.8394(6) 1.0082(4) 0.077(3) Uani 1 1 d .
H30 H 0.1061 0.8833 1.0242 0.092 Uiso 1 1 calc R
C31 C 0.0023(4) 0.8379(7) 1.0380(5) 0.079(3) Uani 1 1 d .
H31 H -0.0026 0.8811 1.0747 0.095 Uiso 1 1 calc R
C32 C -0.0466(5) 0.7282(7) 0.9632(6) 0.100(4) Uani 1 1 d .
H32 H -0.0878 0.6899 0.9452 0.120 Uiso 1 1 calc R
C33 C 0.0156(5) 0.7257(8) 0.9304(6) 0.109(4) Uani 1 1 d .
H33 H 0.0162 0.6879 0.8898 0.131 Uiso 1 1 calc R
C34 C 0.0777(3) 0.7780(4) 0.9561(4) 0.0516(16) Uani 1 1 d .
O21 O 0.5000 0.8192(5) 1.2500 0.083(2) Uani 1 2 d S
O22 O 0.3913(8) 0.2935(7) 0.6951(4) 0.173(5) Uani 1 1 d .
O23 O 0.3356(5) 1.2087(9) 0.8078(5) 0.161(4) Uani 1 1 d .

loop_
_atom_site_aniso_label
_atom_site_aniso_U_11
_atom_site_aniso_U_22
_atom_site_aniso_U_33
_atom_site_aniso_U_23
_atom_site_aniso_U_13
_atom_site_aniso_U_12
Cd1 0.0307(2) 0.0320(2) 0.0331(2) 0.00617(14) 0.01400(15) 0.00618(14)
O1 0.054(2) 0.044(2) 0.0305(18) -0.0080(16) 0.0019(17) 0.0137(19)
N1 0.032(2) 0.0275(19) 0.0243(19) 0.0030(16) 0.0084(16) 0.0033(16)
C1 0.035(3) 0.032(2) 0.033(3) 0.001(2) 0.011(2) 0.000(2)
Cd2 0.0429(2) 0.0280(2) 0.0318(2) -0.00142(14) 0.01000(16) 0.00625(15)
O2 0.051(2) 0.051(2) 0.0344(19) -0.0026(18) -0.0011(17) 0.0120(19)
N2 0.030(2) 0.028(2) 0.035(2) 0.0033(17) 0.0099(17) -0.0015(17)
C2 0.036(3) 0.033(2) 0.028(2) 0.001(2) 0.010(2) 0.005(2)
Cd3 0.0438(2) 0.0317(2) 0.0366(2) -0.00291(15) 0.01297(17) -0.00589(16)
O3 0.091(4) 0.167(7) 0.045(3) -0.016(3) 0.025(3) 0.066(4)
N3 0.030(2) 0.044(3) 0.047(3) 0.001(2) 0.0139(19) 0.001(2)
C3 0.040(3) 0.057(3) 0.038(3) -0.004(3) 0.009(2) 0.008(3)
Cd4 0.0292(2) 0.02792(19) 0.0321(2) 0.00530(14) 0.00780(15) 0.00174(14)
O4 0.094(4) 0.075(3) 0.055(3) -0.035(3) 0.042(3) -0.022(3)
N4 0.037(3) 0.047(3) 0.062(3) -0.016(2) 0.026(2) -0.008(2)
C4 0.048(3) 0.067(4) 0.048(3) -0.001(3) 0.022(3) 0.013(3)
O5 0.049(2) 0.0343(19) 0.042(2) 0.0020(16) 0.0217(17) 0.0094(17)
C5 0.062(4) 0.048(3) 0.032(3) -0.001(2) 0.019(3) 0.013(3)
O6 0.047(2) 0.045(2) 0.0303(18) 0.0018(16) 0.0133(16) -0.0061(17)
C6 0.088(5) 0.056(4) 0.035(3) 0.002(3) 0.031(3) 0.021(4)
O7 0.053(2) 0.0252(17) 0.0300(18) 0.0036(14) 0.0059(16) 0.0004(16)
C7 0.049(3) 0.037(3) 0.026(2) 0.000(2) 0.011(2) 0.010(2)
O8 0.055(2) 0.044(2) 0.033(2) 0.0075(17) -0.0042(18) -0.0080(19)
C8 0.036(3) 0.027(2) 0.027(2) 0.0015(19) 0.0098(19) 0.007(2)
O9 0.098(4) 0.048(2) 0.036(2) -0.0085(19) 0.021(2) -0.030(2)
C9 0.038(3) 0.025(2) 0.030(2) 0.0050(19) 0.011(2) 0.005(2)
O10 0.042(2) 0.0267(17) 0.0344(19) 0.0014(14) 0.0096(15) -0.0077(15)
C10 0.032(2) 0.031(2) 0.030(2) -0.002(2) 0.006(2) -0.001(2)
O11 0.057(3) 0.066(3) 0.104(4) 0.005(3) 0.033(3) -0.026(2)
C11 0.035(3) 0.029(2) 0.031(2) 0.003(2) 0.007(2) -0.003(2)
O12 0.076(3) 0.044(3) 0.103(4) -0.015(3) 0.039(3) -0.030(2)
C12 0.029(2) 0.036(3) 0.030(3) 0.002(2) 0.008(2) 0.005(2)
O13 0.0313(19) 0.040(2) 0.046(2) 0.0135(17) 0.0140(16) 0.0005(15)
C13 0.048(3) 0.030(3) 0.039(3) -0.002(2) 0.010(2) -0.007(2)
O14 0.031(2) 0.038(2) 0.066(3) 0.0150(19) 0.0036(18) -0.0055(16)
C14 0.044(3) 0.028(2) 0.038(3) 0.003(2) 0.013(2) -0.006(2)
O15 0.049(2) 0.037(2) 0.041(2) -0.0041(16) 0.0069(17) 0.0003(18)
C15 0.061(4) 0.038(3) 0.050(3) -0.003(3) 0.027(3) -0.010(3)
O16 0.144(6) 0.074(4) 0.122(5) -0.062(4) -0.063(5) 0.039(4)
C16 0.056(4) 0.044(3) 0.062(4) 0.003(3) 0.036(3) -0.008(3)
O17 0.051(3) 0.060(3) 0.062(3) 0.008(2) 0.009(2) -0.006(2)
C17 0.037(3) 0.031(3) 0.051(3) 0.010(2) 0.012(2) -0.004(2)
O18 0.152(9) 0.154(9) 0.173(9) -0.038(7) -0.038(7) 0.002(7)
C18 0.034(3) 0.036(3) 0.063(4) 0.010(3) 0.014(3) -0.007(2)
O19 0.088(4) 0.076(3) 0.068(3) 0.010(3) 0.012(3) 0.027(3)
C19 0.035(3) 0.022(2) 0.045(3) 0.004(2) 0.009(2) -0.001(2)
O20 0.068(3) 0.048(2) 0.034(2) -0.0043(18) 0.0079(19) -0.010(2)
C20 0.029(2) 0.028(2) 0.035(2) 0.008(2) 0.0103(19) -0.0037(19)
C21 0.028(2) 0.030(2) 0.047(3) 0.010(2) 0.009(2) -0.001(2)
C22 0.029(3) 0.025(2) 0.047(3) 0.005(2) 0.013(2) 0.000(2)
C23 0.043(3) 0.030(3) 0.047(3) -0.003(2) 0.017(2) 0.005(2)
C24 0.053(4) 0.043(3) 0.049(3) -0.013(3) 0.006(3) 0.007(3)
C25 0.038(3) 0.048(3) 0.066(4) -0.012(3) 0.026(3) -0.008(3)
C26 0.044(3) 0.053(4) 0.080(5) -0.026(3) 0.031(3) -0.013(3)
C27 0.033(3) 0.050(3) 0.066(4) -0.017(3) 0.026(3) -0.006(3)
C28 0.036(3) 0.051(4) 0.083(5) -0.016(3) 0.025(3) -0.011(3)
C29 0.040(3) 0.046(3) 0.065(4) -0.013(3) 0.020(3) -0.002(3)
C30 0.046(4) 0.095(6) 0.097(6) -0.056(5) 0.036(4) -0.037(4)
C31 0.044(4) 0.107(6) 0.096(6) -0.064(5) 0.040(4) -0.036(4)
C32 0.060(5) 0.103(7) 0.149(9) -0.081(7) 0.060(6) -0.043(5)
C33 0.064(5) 0.131(8) 0.145(9) -0.099(8) 0.064(6) -0.048(5)
C34 0.036(3) 0.051(3) 0.074(4) -0.017(3) 0.028(3) -0.012(3)
O21 0.121(7) 0.058(4) 0.074(5) 0.000 0.025(5) 0.000
O22 0.302(15) 0.137(7) 0.076(5) -0.001(5) 0.018(7) 0.120(9)
O23 0.107(6) 0.277(14) 0.098(6) -0.045(7) 0.017(5) -0.035(7)

loop_
_atom_type_symbol
_atom_type_description
_atom_type_scat_dispersion_real
_atom_type_scat_dispersion_imag
_atom_type_scat_source
C C 0.0033 0.0016 'International Tables Vol C Tables 4.2.6.8 and 6.1.1.4'
H H 0.0000 0.0000 'International Tables Vol C Tables 4.2.6.8 and 6.1.1.4'
N N 0.0061 0.0033 'International Tables Vol C Tables 4.2.6.8 and 6.1.1.4'
O O 0.0106 0.0060 'International Tables Vol C Tables 4.2.6.8 and 6.1.1.4'
Cd Cd -0.8075 1.2024 'International Tables Vol C Tables 4.2.6.8 and 6.1.1.4'

loop_
_geom_angle_atom_site_label_1
_geom_angle_atom_site_label_2
_geom_angle_atom_site_label_3
_geom_angle
_geom_angle_site_symmetry_1
_geom_angle_site_symmetry_3
O12 Cd1 O4 87.70(19) 4_565 4_575
O12 Cd1 N4 128.14(18) 4_565 2_556
O4 Cd1 N4 140.40(19) 4_575 2_556
O12 Cd1 O1 89.63(18) 4_565 .
O4 Cd1 O1 103.33(19) 4_575 .
N4 Cd1 O1 94.18(18) 2_556 .
O12 Cd1 O18 75.4(3) 4_565 .
O4 Cd1 O18 93.6(3) 4_575 .
N4 Cd1 O18 82.0(3) 2_556 .
O1 Cd1 O18 157.0(3) . .
O12 Cd1 O2 139.18(18) 4_565 .
O4 Cd1 O2 88.45(17) 4_575 .
N4 Cd1 O2 74.76(17) 2_556 .
O1 Cd1 O2 52.02(12) . .
O18 Cd1 O2 145.4(3) . .
O12 Cd1 O3 125.8(2) 4_565 4_575
O4 Cd1 O3 52.39(19) 4_575 4_575
N4 Cd1 O3 89.23(18) 2_556 4_575
O1 Cd1 O3 129.92(18) . 4_575
O18 Cd1 O3 72.9(3) . 4_575
O2 Cd1 O3 81.35(19) . 4_575
C1 O1 Cd2 129.2(3) . .
C1 O1 Cd1 93.2(3) . .
Cd2 O1 Cd1 137.42(17) . .
C8 N1 C11 114.6(4) . .
C8 N1 C9 113.5(4) . .
C11 N1 C9 109.9(4) . .
C8 N1 Cd2 106.7(3) . .
C11 N1 Cd2 102.1(3) . .
C9 N1 Cd2 109.2(3) . .
O2 C1 O1 121.7(5) . .
O2 C1 C2 118.2(4) . .
O1 C1 C2 120.0(4) . .
O14 Cd2 O1 106.43(14) 2_656 .
O14 Cd2 O7 117.96(14) 2_656 .
O1 Cd2 O7 134.15(14) . .
O14 Cd2 O17 85.87(17) 2_656 .
O1 Cd2 O17 87.42(16) . .
O7 Cd2 O17 85.01(15) . .
O14 Cd2 O5 83.21(14) 2_656 .
O1 Cd2 O5 88.34(15) . .
O7 Cd2 O5 106.90(14) . .
O17 Cd2 O5 166.65(15) . .
O14 Cd2 N1 150.25(15) 2_656 .
O1 Cd2 N1 77.04(13) . .
O7 Cd2 N1 70.32(12) . .
O17 Cd2 N1 123.87(15) . .
O5 Cd2 N1 67.23(12) . .
C1 O2 Cd1 90.4(3) . .
C20 N2 C21 115.3(4) . .
C20 N2 C23 117.4(4) . .
C21 N2 C23 110.8(4) . .
C20 N2 Cd4 102.9(3) . .
C21 N2 Cd4 105.5(3) . .
C23 N2 Cd4 103.0(3) . .
C3 C2 C8 119.5(5) . .
C3 C2 C1 116.4(5) . .
C8 C2 C1 124.1(4) . .
O20 Cd3 O19 86.25(19) . .
O20 Cd3 O10 138.35(14) . .
O19 Cd3 O10 90.35(19) . .
O20 Cd3 O5 128.81(15) . 2_656
O19 Cd3 O5 86.91(18) . 2_656
O10 Cd3 O5 92.32(13) . 2_656
O20 Cd3 O6 84.13(14) . 4_576
O19 Cd3 O6 167.36(17) . 4_576
O10 Cd3 O6 91.39(13) . 4_576
O5 Cd3 O6 105.53(13) 2_656 4_576
O20 Cd3 O9 84.45(14) . .
O19 Cd3 O9 79.4(2) . .
O10 Cd3 O9 54.21(13) . .
O5 Cd3 O9 143.24(13) 2_656 .
O6 Cd3 O9 91.47(16) 4_576 .
O20 Cd3 O6 83.45(13) . 2_656
O19 Cd3 O6 111.53(19) . 2_656
O10 Cd3 O6 135.35(12) . 2_656
O5 Cd3 O6 52.83(12) 2_656 2_656
O6 Cd3 O6 75.50(14) 4_576 2_656
O9 Cd3 O6 163.03(14) . 2_656
O20 Cd3 C13 111.33(16) . .
O19 Cd3 C13 81.5(2) . .
O10 Cd3 C13 27.59(14) . .
O5 Cd3 C13 117.63(15) 2_656 .
O6 Cd3 C13 94.37(16) 4_576 .
O9 Cd3 C13 26.88(15) . .
O6 Cd3 C13 161.47(14) 2_656 .
C6 O3 Cd1 84.8(5) . 4_576
C29 N3 C25 116.9(5) . .
C29 N3 Cd4 118.9(4) . .
C25 N3 Cd4 123.2(4) . .
C4 C3 C2 121.7(6) . .
O15 Cd4 O7 84.64(13) . .
O15 Cd4 O13 106.33(14) . .
O7 Cd4 O13 106.68(13) . .
O15 Cd4 O10 137.96(13) . .
O7 Cd4 O10 135.25(12) . .
O13 Cd4 O10 78.07(13) . .
O15 Cd4 N3 86.30(16) . .
O7 Cd4 N3 87.39(15) . .
O13 Cd4 N3 161.64(15) . .
O10 Cd4 N3 83.63(15) . .
O15 Cd4 N2 70.64(13) . .
O7 Cd4 N2 151.97(13) . .
O13 Cd4 N2 69.55(13) . .
O10 Cd4 N2 72.30(13) . .
N3 Cd4 N2 103.51(15) . .
O15 Cd4 O8 136.72(12) . .
O7 Cd4 O8 52.12(12) . .
O13 Cd4 O8 90.13(13) . .
O10 Cd4 O8 83.96(11) . .
N3 Cd4 O8 89.42(15) . .
N2 Cd4 O8 151.22(12) . .
C6 O4 Cd1 99.9(4) . 4_576
C31 N4 C32 115.6(6) . .
C31 N4 Cd1 121.1(4) . 2_556
C32 N4 Cd1 121.9(4) . 2_556
C3 C4 C5 118.5(6) . .
C10 O5 Cd3 98.1(3) . 2_656
C10 O5 Cd2 119.0(3) . .
Cd3 O5 Cd2 137.28(16) 2_656 .
C7 C5 C4 120.7(5) . .
C7 C5 C6 119.2(6) . .
C4 C5 C6 119.9(6) . .
C10 O6 Cd3 122.5(3) . 4_575
C10 O6 Cd3 86.7(3) . 2_656
Cd3 O6 Cd3 104.50(14) 4_575 2_656
O3 C6 O4 122.7(6) . .
O3 C6 C5 119.6(7) . .
O4 C6 C5 117.7(6) . .
C12 O7 Cd2 120.3(3) . .
C12 O7 Cd4 101.0(3) . .
Cd2 O7 Cd4 136.82(16) . .
C8 C7 C5 121.0(5) . .
C12 O8 Cd4 86.1(3) . .
C7 C8 C2 118.6(5) . .
C7 C8 N1 122.7(4) . .
C2 C8 N1 118.7(4) . .
C13 O9 Cd3 88.6(3) . .
N1 C9 C10 111.9(4) . .
C13 O10 Cd3 95.7(3) . .
C13 O10 Cd4 124.7(3) . .
Cd3 O10 Cd4 138.92(15) . .
O5 C10 O6 122.3(5) . .
O5 C10 C9 119.9(4) . .
O6 C10 C9 117.8(4) . .
N1 C11 C12 112.6(4) . .
C18 O12 Cd1 104.0(4) . 4_566
O8 C12 O7 120.7(5) . .
O8 C12 C11 120.9(5) . .
O7 C12 C11 118.2(4) . .
C22 O13 Cd4 114.2(3) . .
O9 C13 O10 120.4(5) . .
O9 C13 C14 119.7(5) . .
O10 C13 C14 120.0(5) . .
O9 C13 Cd3 64.6(3) . .
O10 C13 Cd3 56.7(2) . .
C14 C13 Cd3 170.3(4) . .
C22 O14 Cd2 109.8(3) . 2_656
C15 C14 C20 119.7(5) . .
C15 C14 C13 115.0(5) . .
C20 C14 C13 125.3(5) . .
C24 O15 Cd4 120.1(4) . .
C16 C15 C14 121.2(6) . .
C17 C16 C15 119.8(5) . .
C16 C17 C19 120.0(5) . .
C16 C17 C18 119.9(5) . .
C19 C17 C18 120.0(5) . .
O12 C18 O11 123.2(6) . .
O12 C18 C17 118.5(5) . .
O11 C18 C17 118.2(6) . .
C17 C19 C20 121.5(5) . .
C19 C20 C14 117.8(5) . .
C19 C20 N2 120.9(5) . .
C14 C20 N2 121.3(4) . .
N2 C21 C22 113.2(4) . .
O13 C22 O14 123.7(5) . .
O13 C22 C21 121.9(4) . .
O14 C22 C21 114.4(4) . .
N2 C23 C24 113.9(4) . .
O16 C24 O15 123.6(6) . .
O16 C24 C23 118.2(6) . .
O15 C24 C23 118.0(5) . .
N3 C25 C26 123.5(6) . .
C25 C26 C27 119.0(6) . .
C28 C27 C26 117.3(5) . .
C28 C27 C34 120.3(5) . .
C26 C27 C34 122.3(5) . .
C29 C28 C27 119.7(6) . .
N3 C29 C28 123.4(6) . .
C34 C30 C31 120.0(6) . .
N4 C31 C30 124.0(6) . .
N4 C32 C33 124.1(7) . .
C32 C33 C34 120.0(7) . .
C30 C34 C33 115.4(6) . .
C30 C34 C27 123.0(6) . .
C33 C34 C27 121.3(6) . .

loop_
_geom_bond_atom_site_label_1
_geom_bond_atom_site_label_2
_geom_bond_distance
_geom_bond_site_symmetry_2
Cd1 O12 2.265(4) 4_565
Cd1 O4 2.269(4) 4_575
Cd1 N4 2.282(5) 2_556
Cd1 O1 2.460(4) .
Cd1 O18 2.540(9) .
Cd1 O2 2.542(4) .
Cd1 O3 2.594(7) 4_575
O1 C1 1.277(6) .
O1 Cd2 2.229(4) .
N1 C8 1.449(6) .
N1 C11 1.475(6) .
N1 C9 1.484(6) .
N1 Cd2 2.517(4) .
C1 O2 1.235(6) .
C1 C2 1.509(7) .
Cd2 O14 2.191(4) 2_656
Cd2 O7 2.245(3) .
Cd2 O17 2.325(5) .
Cd2 O5 2.395(4) .
N2 C20 1.440(6) .
N2 C21 1.472(6) .
N2 C23 1.476(7) .
N2 Cd4 2.527(4) .
C2 C3 1.386(8) .
C2 C8 1.413(7) .
Cd3 O20 2.248(4) .
Cd3 O19 2.278(5) .
Cd3 O10 2.308(3) .
Cd3 O5 2.337(4) 2_656
Cd3 O6 2.352(4) 4_576
Cd3 O9 2.482(4) .
Cd3 O6 2.577(4) 2_656
Cd3 C13 2.748(5) .
O3 C6 1.227(9) .
O3 Cd1 2.594(7) 4_576
N3 C29 1.332(8) .
N3 C25 1.339(8) .
N3 Cd4 2.347(4) .
C3 C4 1.380(8) .
Cd4 O15 2.283(4) .
Cd4 O7 2.288(3) .
Cd4 O13 2.312(4) .
Cd4 O10 2.325(3) .
Cd4 O8 2.617(4) .
O4 C6 1.242(9) .
O4 Cd1 2.269(4) 4_576
N4 C31 1.301(8) .
N4 C32 1.325(9) .
N4 Cd1 2.282(5) 2_556
C4 C5 1.389(9) .
O5 C10 1.250(6) .
O5 Cd3 2.337(4) 2_656
C5 C7 1.388(8) .
C5 C6 1.529(8) .
O6 C10 1.258(6) .
O6 Cd3 2.352(4) 4_575
O6 Cd3 2.577(4) 2_656
O7 C12 1.264(6) .
C7 C8 1.379(7) .
O8 C12 1.238(6) .
O9 C13 1.243(7) .
C9 C10 1.521(7) .
O10 C13 1.279(7) .
O11 C18 1.234(8) .
C11 C12 1.507(7) .
O12 C18 1.229(8) .
O12 Cd1 2.265(4) 4_566
O13 C22 1.236(6) .
C13 C14 1.503(7) .
O14 C22 1.261(6) .
O14 Cd2 2.191(4) 2_656
C14 C15 1.392(8) .
C14 C20 1.409(7) .
O15 C24 1.275(7) .
C15 C16 1.378(8) .
O16 C24 1.219(8) .
C16 C17 1.368(9) .
C17 C19 1.389(8) .
C17 C18 1.511(7) .
C19 C20 1.393(7) .
C21 C22 1.516(7) .
C23 C24 1.518(8) .
C25 C26 1.378(8) .
C26 C27 1.397(9) .
C27 C28 1.381(9) .
C27 C34 1.483(8) .
C28 C29 1.378(9) .
C30 C34 1.361(9) .
C30 C31 1.390(9) .
C32 C33 1.365(11) .
C33 C34 1.382(10) .
